data_7235430
loop_
_publ_author_name
'Tarai, Arup'
'Baruah, Jubaraj B.'

_publ_section_title
;
 A study on fluoride detection and assembly of hydroxyaromatic aldoximes
 caused by tetrabutylammonium fluoride
;
_journal_issue 11
_journal_name_full CrystEngComm
_journal_page_first 2301
_journal_paper_doi 10.1039/C4CE02311K
_journal_volume 17
_journal_year 2015
_chemical_formula_moiety 'C14 H13 N2 O6, C16 H36 N'
_chemical_formula_sum 'C30 H49 N3 O6'
_chemical_formula_weight 547.72
_chemical_name_systematic
; 
 2 4 dihydroxy aromatic aldoxime
;
_space_group_IT_number 15
_space_group_name_Hall '-C 2yc'
_space_group_name_H-M_alt 'C 1 2/c 1'
_symmetry_cell_setting monoclinic
_symmetry_space_group_name_H-M 'C 1 2/c 1'
_atom_sites_solution_hydrogens geom
_atom_sites_solution_primary direct
_atom_sites_solution_secondary difmap
_audit_creation_method SHELXL-97
_audit_update_record
;
2014-08-28 deposited with the CCDC.
2015-02-04 downloaded from the CCDC.
;
_cell_angle_alpha 90.00
_cell_angle_beta 99.931(3)
_cell_angle_gamma 90.00
_cell_formula_units_Z 4
_cell_length_a 16.2317(7)
_cell_length_b 9.6547(4)
_cell_length_c 20.2299(8)
_cell_measurement_temperature 296(2)
_cell_volume 3122.8(2)
_computing_cell_refinement 'Bruker SMART'
_computing_data_collection 'Bruker SMART'
_computing_data_reduction 'Bruker SAINT'
_computing_molecular_graphics 'Bruker SHELXTL'
_computing_publication_material 'Bruker SHELXTL'
_computing_structure_refinement 'SHELXL-97 (Sheldrick, 1997)'
_computing_structure_solution 'SHELXS-97 (Sheldrick, 1990)'
_diffrn_ambient_temperature 296(2)
_diffrn_measured_fraction_theta_full 0.985
_diffrn_measured_fraction_theta_max 0.985
_diffrn_measurement_device_type 'CCD area detector'
_diffrn_measurement_method 'phi and omega scans'
_diffrn_radiation_monochromator graphite
_diffrn_radiation_source 'fine-focus sealed tube'
_diffrn_radiation_type MoK\a
_diffrn_radiation_wavelength 0.71073
_diffrn_reflns_av_R_equivalents 0.1010
_diffrn_reflns_av_sigmaI/netI 0.0576
_diffrn_reflns_limit_h_max 18
_diffrn_reflns_limit_h_min -19
_diffrn_reflns_limit_k_max 11
_diffrn_reflns_limit_k_min -11
_diffrn_reflns_limit_l_max 23
_diffrn_reflns_limit_l_min -23
_diffrn_reflns_number 17739
_diffrn_reflns_theta_full 24.99
_diffrn_reflns_theta_max 24.99
_diffrn_reflns_theta_min 2.04
_exptl_absorpt_coefficient_mu 0.081
_exptl_absorpt_correction_type none
_exptl_crystal_colour brown
_exptl_crystal_density_diffrn 1.165
_exptl_crystal_density_method 'not measured'
_exptl_crystal_description block
_exptl_crystal_F_000 1192
_exptl_crystal_size_max 0.32
_exptl_crystal_size_mid 0.24
_exptl_crystal_size_min 0.12
_refine_diff_density_max 0.273
_refine_diff_density_min -0.316
_refine_diff_density_rms 0.053
_refine_ls_extinction_method none
_refine_ls_goodness_of_fit_ref 1.048
_refine_ls_hydrogen_treatment mixed
_refine_ls_matrix_type full
_refine_ls_number_parameters 189
_refine_ls_number_reflns 2711
_refine_ls_number_restraints 8
_refine_ls_restrained_S_all 5.457
_refine_ls_R_factor_all 0.1135
_refine_ls_R_factor_gt 0.0736
_refine_ls_shift/su_max 0.003
_refine_ls_shift/su_mean 0.000
_refine_ls_structure_factor_coef Fsqd
_refine_ls_weighting_details 'calc w=1/[\s^2^(Fo^2^)+(0.0000P)^2^+7.9000P] where P=(Fo^2^+2Fc^2^)/3'
_refine_ls_weighting_scheme calc
_refine_ls_wR_factor_gt 0.1531
_refine_ls_wR_factor_ref 0.1636
_reflns_number_gt 1431
_reflns_number_total 2711
_reflns_threshold_expression >2sigma(I)
_cod_data_source_file c4ce02311k2.cif
_cod_data_source_block publication_text
_cod_depositor_comments
;
The following automatic conversions were performed:

data item '_symmetry_cell_setting' value 'Monoclinic' was changed to
'monoclinic' in accordance with the
/home/saulius/struct/COD-crude-data/automatic-downloads/DataCite-retrospective/RSC/depositions/lib/dictionaries/cif_core.dic
dictionary named 'cif_core.dic' version 2.4.2 last updated on
2011-04-26.

Automatic conversion script
Id: cif_fix_values 6909 2019-04-08 15:41:33Z antanas 
;
_cod_original_sg_symbol_H-M 'C2/c  '
_cod_original_formula_sum 'C30 H49  N3 O6'
_cod_database_code 7235430

loop_
_symmetry_equiv_pos_as_xyz
'x, y, z'
'-x, y, -z+1/2'
'x+1/2, y+1/2, z'
'-x+1/2, y+1/2, -z+1/2'
'-x, -y, -z'
'x, -y, z-1/2'
'-x+1/2, -y+1/2, -z'
'x+1/2, -y+1/2, z-1/2'

loop_
_atom_site_label
_atom_site_type_symbol
_atom_site_fract_x
_atom_site_fract_y
_atom_site_fract_z
_atom_site_U_iso_or_equiv
_atom_site_adp_type
_atom_site_occupancy
_atom_site_symmetry_multiplicity
_atom_site_calc_flag
_atom_site_refinement_flags
O1 O 1.0002(7) 0.3462(14) 0.3111(7) 0.068(4) Uani 1 1 d D
O2 O 0.7512(9) 0.6093(17) 0.2631(7) 0.073(4) Uani 1 1 d D
O3 O 0.6350(10) 0.7765(19) 0.4022(9) 0.092(5) Uani 1 1 d D
N2 N 0.0000 0.887(2) 0.2500 0.059(6) Uani 1 2 d S
N1 N 0.6894(10) 0.7083(17) 0.3659(8) 0.065(4) Uani 1 1 d .
C5 C 0.9408(11) 0.4205(19) 0.3320(10) 0.054(5) Uani 1 1 d .
C4 C 0.8740(11) 0.4759(18) 0.2869(9) 0.054(5) Uani 1 1 d .
H4 H 0.8701 0.4595 0.2412 0.064 Uiso 1 1 calc R
C3 C 0.8138(10) 0.5551(19) 0.3099(9) 0.053(5) Uani 1 1 d .
C1 C 0.7534(12) 0.656(2) 0.4039(10) 0.063(5) Uani 1 1 d .
H1A H 0.7588 0.6675 0.4501 0.076 Uiso 1 1 calc RD
C2 C 0.8165(11) 0.5796(19) 0.3785(9) 0.053(5) Uani 1 1 d .
C6 C 0.9442(11) 0.445(2) 0.4002(10) 0.064(5) Uani 1 1 d .
H6 H 0.9879 0.4083 0.4311 0.077 Uiso 1 1 calc R
C7 C 0.8834(11) 0.523(2) 0.4221(10) 0.063(5) Uani 1 1 d .
H7 H 0.8872 0.5385 0.4679 0.075 Uiso 1 1 calc R
C14 C 0.0629(13) 0.792(2) 0.2923(11) 0.075(6) Uani 1 1 d .
H14A H 0.0323 0.7268 0.3154 0.089 Uiso 1 1 calc R
H14B H 0.0913 0.7388 0.2622 0.089 Uiso 1 1 calc R
C8 C -0.0414(14) 0.983(2) 0.2938(12) 0.082(7) Uani 1 1 d .
H8A H 0.0015 1.0427 0.3181 0.098 Uiso 1 1 calc R
H8B H -0.0803 1.0417 0.2646 0.098 Uiso 1 1 calc R
C11 C 0.1276(16) 0.860(3) 0.3431(13) 0.103(8) Uani 1 1 d .
H11A H 0.1002 0.9146 0.3731 0.124 Uiso 1 1 calc R
H11B H 0.1605 0.9221 0.3205 0.124 Uiso 1 1 calc R
C9 C -0.104(2) 1.029(4) 0.3948(17) 0.152(15) Uani 1 1 d .
H9A H -0.0527 1.0812 0.4087 0.183 Uiso 1 1 calc R
H9B H -0.1457 1.0930 0.3725 0.183 Uiso 1 1 calc R
C10 C -0.0873(18) 0.917(3) 0.3434(14) 0.109(9) Uani 1 1 d .
H10A H -0.0543 0.8422 0.3664 0.131 Uiso 1 1 calc R
H10B H -0.1399 0.8792 0.3205 0.131 Uiso 1 1 calc R
C12 C 0.1860(17) 0.755(3) 0.3843(14) 0.117(10) Uani 1 1 d .
H12A H 0.2116 0.6986 0.3536 0.140 Uiso 1 1 calc R
H12B H 0.2305 0.8053 0.4123 0.140 Uiso 1 1 calc R
C15 C 0.149(2) 0.665(3) 0.4259(18) 0.150(13) Uani 1 1 d .
H15A H 0.1214 0.7187 0.4556 0.226 Uiso 1 1 calc R
H15B H 0.1912 0.6083 0.4517 0.226 Uiso 1 1 calc R
H15C H 0.1086 0.6069 0.3985 0.226 Uiso 1 1 calc R
C16 C -0.130(3) 0.979(5) 0.450(2) 0.24(3) Uani 1 1 d .
H16A H -0.1855 0.9433 0.4379 0.360 Uiso 1 1 calc R
H16B H -0.1295 1.0523 0.4822 0.360 Uiso 1 1 calc R
H16C H -0.0929 0.9065 0.4692 0.360 Uiso 1 1 calc R
H3A H 0.599(11) 0.80(2) 0.372(9) 0.10(10) Uiso 1 1 d D
H2A H 0.725(13) 0.67(2) 0.284(11) 0.10(9) Uiso 1 1 d D
H1 H 1.0000 0.356(17) 0.2500 0.13(11) Uiso 1 2 d SD

loop_
_atom_site_aniso_label
_atom_site_aniso_U_11
_atom_site_aniso_U_22
_atom_site_aniso_U_33
_atom_site_aniso_U_23
_atom_site_aniso_U_13
_atom_site_aniso_U_12
O1 0.050(8) 0.087(10) 0.070(9) 0.007(7) 0.021(7) 0.018(7)
O2 0.061(9) 0.105(12) 0.052(9) 0.004(8) 0.004(7) 0.029(8)
O3 0.073(11) 0.123(14) 0.083(12) -0.013(10) 0.020(10) 0.044(10)
N2 0.064(14) 0.052(13) 0.060(14) 0.000 0.007(12) 0.000
N1 0.054(10) 0.072(11) 0.070(11) -0.007(9) 0.017(9) 0.013(9)
C5 0.042(10) 0.062(11) 0.061(13) 0.005(10) 0.017(9) 0.002(9)
C4 0.047(11) 0.069(12) 0.047(11) 0.000(9) 0.014(9) 0.005(9)
C3 0.042(10) 0.064(12) 0.050(12) 0.005(9) 0.005(9) 0.003(9)
C1 0.059(13) 0.078(14) 0.053(12) -0.007(10) 0.010(10) 0.010(11)
C2 0.043(10) 0.064(12) 0.050(12) -0.002(9) 0.009(9) 0.006(9)
C6 0.046(11) 0.088(15) 0.058(13) 0.009(11) 0.006(10) 0.013(10)
C7 0.056(12) 0.088(14) 0.044(11) -0.001(10) 0.007(10) 0.005(11)
C14 0.082(15) 0.071(14) 0.068(14) 0.000(11) 0.008(12) 0.014(12)
C8 0.086(16) 0.073(14) 0.084(17) -0.004(13) 0.009(13) 0.018(13)
C11 0.087(18) 0.12(2) 0.10(2) 0.016(17) 0.002(15) 0.004(16)
C9 0.20(4) 0.16(3) 0.11(3) 0.00(2) 0.08(3) 0.08(3)
C10 0.11(2) 0.12(2) 0.10(2) 0.005(18) 0.036(17) 0.020(18)
C12 0.10(2) 0.14(3) 0.10(2) 0.02(2) 0.010(17) 0.03(2)
C15 0.15(3) 0.14(3) 0.17(3) 0.06(3) 0.03(3) -0.01(2)
C16 0.37(7) 0.23(5) 0.13(4) -0.04(4) 0.07(4) 0.06(5)

loop_
_atom_type_symbol
_atom_type_description
_atom_type_scat_dispersion_real
_atom_type_scat_dispersion_imag
_atom_type_scat_source
C C 0.0033 0.0016 'International Tables Vol C Tables 4.2.6.8 and 6.1.1.4'
H H 0.0000 0.0000 'International Tables Vol C Tables 4.2.6.8 and 6.1.1.4'
N N 0.0061 0.0033 'International Tables Vol C Tables 4.2.6.8 and 6.1.1.4'
O O 0.0106 0.0060 'International Tables Vol C Tables 4.2.6.8 and 6.1.1.4'
F F 0.0171 0.0103 'International Tables Vol C Tables 4.2.6.8 and 6.1.1.4'

loop_
_geom_angle_atom_site_label_1
_geom_angle_atom_site_label_2
_geom_angle_atom_site_label_3
_geom_angle
_geom_angle_site_symmetry_1
_geom_angle_site_symmetry_3
C8 N2 C8 104(2) . 2
C8 N2 C14 112.0(12) . 2
C8 N2 C14 111.2(12) 2 2
C8 N2 C14 111.2(12) . .
C8 N2 C14 112.0(12) 2 .
C14 N2 C14 106(2) 2 .
C1 N1 O3 112.9(16) . .
O1 C5 C6 119.9(17) . .
O1 C5 C4 121.6(17) . .
C6 C5 C4 118.4(17) . .
C3 C4 C5 120.4(17) . .
O2 C3 C4 117.5(16) . .
O2 C3 C2 121.0(16) . .
C4 C3 C2 121.5(17) . .
N1 C1 C2 123.0(18) . .
C7 C2 C3 116.8(16) . .
C7 C2 C1 120.3(17) . .
C3 C2 C1 122.9(17) . .
C7 C6 C5 120.2(18) . .
C6 C7 C2 122.5(18) . .
C11 C14 N2 116.6(18) . .
C10 C8 N2 117.0(19) . .
C14 C11 C12 112(2) . .
C16 C9 C10 115(3) . .
C8 C10 C9 108(2) . .
C15 C12 C11 116(3) . .

loop_
_geom_bond_atom_site_label_1
_geom_bond_atom_site_label_2
_geom_bond_distance
_geom_bond_site_symmetry_2
O1 C5 1.33(2) .
O2 C3 1.37(2) .
O3 N1 1.41(2) .
N2 C8 1.52(2) .
N2 C8 1.52(2) 2
N2 C14 1.52(2) 2
N2 C14 1.52(2) .
N1 C1 1.29(2) .
C5 C6 1.39(3) .
C5 C4 1.40(2) .
C4 C3 1.38(2) .
C3 C2 1.40(2) .
C1 C2 1.43(2) .
C2 C7 1.39(2) .
C6 C7 1.38(2) .
C14 C11 1.49(3) .
C8 C10 1.49(3) .
C11 C12 1.53(3) .
C9 C16 1.35(5) .
C9 C10 1.56(4) .
C12 C15 1.41(3) .
